data_7705350
loop_
_publ_author_name
'Menzel, Saskia'
'Millan, Simon'
'H\"ofert, Simon-Patrick'
'Nuhnen, Alexander'
'G\"okpinar, Serkan'
'Schmitz, Alexa'
'Janiak, Christoph'

_publ_section_title
;
 Increase of network hydrophilicity from sql to lvt supramolecular isomers
 of Cu-MOFs with the bifunctional
 4-(3,5-dimethyl-1<i>H</i>-pyrazol-4-yl)benzoate linker.
;
_journal_issue 36
_journal_name_full 'Dalton transactions (Cambridge, England : 2003)'
_journal_page_first 12854
_journal_page_last 12864
_journal_paper_doi 10.1039/d0dt02642e
_journal_volume 49
_journal_year 2020
_chemical_formula_moiety 'C24 H22 Cu N4 O4, C3 H7 N O'
_chemical_formula_sum 'C27 H29 Cu N5 O5'
_chemical_formula_weight 567.09
_space_group_crystal_system monoclinic
_space_group_IT_number 14
_space_group_name_Hall '-P 2yn'
_space_group_name_H-M_alt 'P 1 21/n 1'
_atom_sites_solution_hydrogens mixed
_atom_sites_solution_primary direct
_atom_sites_solution_secondary difmap
_audit_creation_method SHELXL-2017/1
_audit_update_record
;
2020-07-23 deposited with the CCDC.	2020-09-03 downloaded from the CCDC.
;
_cell_angle_alpha 90
_cell_angle_beta 105.201(4)
_cell_angle_gamma 90
_cell_formula_units_Z 4
_cell_length_a 10.0436(8)
_cell_length_b 17.2646(14)
_cell_length_c 17.3187(14)
_cell_measurement_reflns_used 9759
_cell_measurement_temperature 140(2)
_cell_measurement_theta_max 27.402
_cell_measurement_theta_min 2.359
_cell_volume 2898.0(4)
_computing_cell_refinement 'SAINT (Bruker, 2012)'
_computing_data_collection 'APEX2 (Bruker, 2012)'
_computing_data_reduction 'SAINT (Bruker, 2012)'
_computing_molecular_graphics 'DIAMOND 4.3.1 (Brandenburg, 1999)'
_computing_publication_material 'SHELXL-2017/1 (Sheldrick, 2015b)'
_computing_structure_refinement 'SHELXL-2017/1 (Sheldrick, 2015b)'
_computing_structure_solution 'SHELXT-2015 (Sheldrick 2015a)'
_diffrn_ambient_temperature 140(2)
_diffrn_measured_fraction_theta_full 0.999
_diffrn_measured_fraction_theta_max 0.999
_diffrn_measurement_device_type 'Bruker Kappa APEX-II CCD area detector'
_diffrn_measurement_method '\w scans, \f scans'
_diffrn_radiation_monochromator 'multilayer mirror'
_diffrn_radiation_source 'microfocus sealed tube'
_diffrn_radiation_type MoK\a
_diffrn_radiation_wavelength 0.71073
_diffrn_reflns_av_R_equivalents 0.0652
_diffrn_reflns_av_unetI/netI 0.0450
_diffrn_reflns_Laue_measured_fraction_full 0.999
_diffrn_reflns_Laue_measured_fraction_max 0.999
_diffrn_reflns_limit_h_max 12
_diffrn_reflns_limit_h_min -12
_diffrn_reflns_limit_k_max 22
_diffrn_reflns_limit_k_min -22
_diffrn_reflns_limit_l_max 22
_diffrn_reflns_limit_l_min -22
_diffrn_reflns_number 39626
_diffrn_reflns_point_group_measured_fraction_full 0.999
_diffrn_reflns_point_group_measured_fraction_max 0.999
_diffrn_reflns_theta_full 25.242
_diffrn_reflns_theta_max 27.101
_diffrn_reflns_theta_min 1.696
_exptl_absorpt_coefficient_mu 0.796
_exptl_absorpt_correction_T_max 1.0000
_exptl_absorpt_correction_T_min 0.9039
_exptl_absorpt_correction_type multi-scan
_exptl_absorpt_process_details '(<i>SADABS</i>; Sheldrick, 1996)'
_exptl_crystal_colour violet
_exptl_crystal_density_diffrn 1.300
_exptl_crystal_density_method 'not measured'
_exptl_crystal_description block
_exptl_crystal_F_000 1180
_exptl_crystal_recrystallization_method 'Re-crystallisation from solvent: N,N-dimethylformamide/water'
_exptl_crystal_size_max 0.100
_exptl_crystal_size_mid 0.050
_exptl_crystal_size_min 0.050
_refine_diff_density_max 2.095
_refine_diff_density_min -1.152
_refine_diff_density_rms 0.167
_refine_ls_extinction_method none
_refine_ls_goodness_of_fit_ref 1.181
_refine_ls_hydrogen_treatment mixed
_refine_ls_matrix_type full
_refine_ls_number_parameters 355
_refine_ls_number_reflns 6386
_refine_ls_number_restraints 0
_refine_ls_restrained_S_all 1.181
_refine_ls_R_factor_all 0.1003
_refine_ls_R_factor_gt 0.0909
_refine_ls_shift/su_max 0.000
_refine_ls_shift/su_mean 0.000
_refine_ls_structure_factor_coef Fsqd
_refine_ls_weighting_details 'w=1/[\s^2^(Fo^2^)+(0.0302P)^2^+44.6080P] where P=(Fo^2^+2Fc^2^)/3'
_refine_ls_weighting_scheme calc
_refine_ls_wR_factor_gt 0.2338
_refine_ls_wR_factor_ref 0.2380
_reflns_Friedel_coverage 0.000
_reflns_number_gt 5474
_reflns_number_total 6386
_reflns_threshold_expression 'I > 2\s(I)'
_cod_data_source_file d0dt02642e2.cif
_cod_data_source_block mo_SH_Saskia_2_1_1M_0m_a_sq
_cod_depositor_comments 'Adding full bibliography for 7705350--7705352.cif.'
_cod_original_sg_symbol_H-M 'P 21/n'
_cod_database_code 7705350
_shelx_shelxl_version_number 2017/1
_shelx_space_group_comment
;
The symmetry employed for this shelxl refinement is uniquely defined
by the following loop, which should always be used as a source of
symmetry information in preference to the above space-group names.
They are only intended as comments.
;
_shelx_estimated_absorpt_t_min 0.925
_shelx_estimated_absorpt_t_max 0.961

loop_
_space_group_symop_operation_xyz
'x, y, z'
'-x+1/2, y+1/2, -z+1/2'
'-x, -y, -z'
'x-1/2, -y-1/2, z-1/2'

loop_
_atom_site_label
_atom_site_type_symbol
_atom_site_fract_x
_atom_site_fract_y
_atom_site_fract_z
_atom_site_U_iso_or_equiv
_atom_site_adp_type
_atom_site_occupancy
_atom_site_site_symmetry_order
_atom_site_calc_flag
_atom_site_refinement_flags_posn
_atom_site_refinement_flags_adp
_atom_site_refinement_flags_occupancy
_atom_site_disorder_assembly
_atom_site_disorder_group
Cu1 Cu 0.24500(7) 0.49511(4) 0.52068(4) 0.0107(2) Uani 1 1 d . . . . .
O1 O 0.2978(4) 0.4012(2) 0.5862(2) 0.0116(8) Uani 1 1 d . . . . .
N1 N 0.7839(5) 0.0370(3) 0.8633(3) 0.0132(10) Uani 1 1 d . . . . .
H1 H 0.847(8) -0.004(5) 0.883(4) 0.020 Uiso 1 1 d . U . . .
C1 C 0.7510(6) 0.0810(3) 0.7976(4) 0.0138(12) Uani 1 1 d . . . . .
N2 N 0.7275(5) 0.0652(3) 0.9209(3) 0.0114(10) Uani 1 1 d . . . . .
O2 O 0.5038(4) 0.4396(2) 0.5767(3) 0.0145(9) Uani 1 1 d . . . . .
C2 C 0.6662(6) 0.1403(3) 0.8108(3) 0.0128(11) Uani 1 1 d . . . . .
O3 O 0.1833(5) 0.5898(2) 0.4606(2) 0.0146(9) Uani 1 1 d . . . . .
N3 N -0.2528(6) 0.9672(3) 0.1842(3) 0.0165(11) Uani 1 1 d . . . . .
H3 H -0.316(9) 0.999(5) 0.175(5) 0.025 Uiso 1 1 d . U . . .
C3 C 0.6527(6) 0.1269(3) 0.8897(3) 0.0118(11) Uani 1 1 d . . . . .
N4 N -0.2091(5) 0.9426(3) 0.1201(3) 0.0121(10) Uani 1 1 d . . . . .
O4 O -0.0166(5) 0.5320(3) 0.4022(3) 0.0223(10) Uani 1 1 d . . . . .
C4 C 0.7974(7) 0.0587(4) 0.7254(4) 0.0198(13) Uani 1 1 d . . . . .
H4A H 0.738938 0.016733 0.697005 0.030 Uiso 1 1 calc R U . . .
H4B H 0.893507 0.041160 0.742026 0.030 Uiso 1 1 calc R U . . .
H4C H 0.790195 0.103575 0.689923 0.030 Uiso 1 1 calc R U . . .
N5 N 0.0665(10) 0.6381(5) 0.0357(5) 0.049(2) Uani 1 1 d . . . . .
C5 C 0.5679(7) 0.1681(4) 0.9356(4) 0.0193(13) Uani 1 1 d . . . . .
H5A H 0.551276 0.221424 0.916044 0.029 Uiso 1 1 calc R U . . .
H5B H 0.617144 0.168687 0.992513 0.029 Uiso 1 1 calc R U . . .
H5C H 0.479484 0.141303 0.928472 0.029 Uiso 1 1 calc R U . . .
O5 O -0.0466(15) 0.5671(7) 0.1080(6) 0.119(5) Uani 1 1 d . . . . .
C6 C 0.6058(6) 0.2050(3) 0.7578(3) 0.0141(12) Uani 1 1 d . . . . .
C7 C 0.6855(6) 0.2474(4) 0.7172(4) 0.0172(13) Uani 1 1 d . . . . .
H7 H 0.779617 0.234120 0.723677 0.021 Uiso 1 1 calc R U . . .
C8 C 0.6278(6) 0.3086(4) 0.6676(4) 0.0174(13) Uani 1 1 d . . . . .
H8 H 0.683251 0.337283 0.640950 0.021 Uiso 1 1 calc R U . . .
C9 C 0.4910(6) 0.3282(3) 0.6565(4) 0.0132(12) Uani 1 1 d . . . . .
C10 C 0.4097(6) 0.2866(4) 0.6961(4) 0.0181(13) Uani 1 1 d . . . . .
H10 H 0.315198 0.299616 0.688515 0.022 Uiso 1 1 calc R U . . .
C19 C -0.0980(7) 0.7179(4) 0.2355(3) 0.0159(12) Uani 1 1 d . . . . .
H19 H -0.143830 0.712528 0.180356 0.019 Uiso 1 1 calc R U . . .
C18 C -0.0798(6) 0.7919(3) 0.2704(3) 0.0118(11) Uani 1 1 d . . . . .
C17 C -0.0703(7) 0.8348(4) 0.0893(3) 0.0167(12) Uani 1 1 d . . . . .
H17A H -0.128202 0.791107 0.064642 0.025 Uiso 1 1 calc R U . . .
H17B H 0.019559 0.815576 0.120361 0.025 Uiso 1 1 calc R U . . .
H17C H -0.057231 0.869938 0.047405 0.025 Uiso 1 1 calc R U . . .
C16 C -0.2567(8) 0.9338(4) 0.3215(4) 0.0281(16) Uani 1 1 d . . . . .
H16A H -0.352121 0.952437 0.308317 0.042 Uiso 1 1 calc R U . . .
H16B H -0.195759 0.972777 0.353779 0.042 Uiso 1 1 calc R U . . .
H16C H -0.249665 0.885390 0.351892 0.042 Uiso 1 1 calc R U . . .
C15 C -0.1388(6) 0.8773(3) 0.1431(3) 0.0109(11) Uani 1 1 d . . . . .
C14 C -0.1400(6) 0.8603(3) 0.2238(3) 0.0114(11) Uani 1 1 d . . . . .
C13 C -0.2146(6) 0.9197(3) 0.2461(4) 0.0142(12) Uani 1 1 d . . . . .
C11 C 0.4678(7) 0.2260(4) 0.7469(4) 0.0188(13) Uani 1 1 d . . . . .
H11 H 0.412653 0.198513 0.774618 0.023 Uiso 1 1 calc R U . . .
C20 C -0.0498(6) 0.6527(3) 0.2808(4) 0.0142(12) Uani 1 1 d . . . . .
H20 H -0.064466 0.602952 0.256687 0.017 Uiso 1 1 calc R U . . .
C21 C 0.0199(6) 0.6596(3) 0.3614(4) 0.0130(11) Uani 1 1 d . . . . .
C22 C 0.0436(6) 0.7326(4) 0.3961(4) 0.0143(12) Uani 1 1 d . . . . .
H22 H 0.095185 0.737758 0.450299 0.017 Uiso 1 1 calc R U . . .
C23 C -0.0078(6) 0.7980(4) 0.3517(4) 0.0149(12) Uani 1 1 d . . . . .
H23 H 0.005626 0.847532 0.376472 0.018 Uiso 1 1 calc R U . . .
C24 C 0.0635(6) 0.5879(3) 0.4109(3) 0.0125(11) Uani 1 1 d . . . . .
C25 C 0.0520(15) 0.6104(7) 0.1046(6) 0.064(3) Uani 1 1 d . . . . .
H25 H 0.118460 0.623713 0.152806 0.077 Uiso 1 1 calc R U . . .
C26 C -0.0229(18) 0.6180(10) -0.0390(8) 0.097(5) Uani 1 1 d . . . . .
H26A H -0.035927 0.662923 -0.074849 0.146 Uiso 1 1 calc R U . . .
H26B H -0.112239 0.601854 -0.031602 0.146 Uiso 1 1 calc R U . . .
H26C H 0.017439 0.575302 -0.062591 0.146 Uiso 1 1 calc R U . . .
C27 C 0.1775(17) 0.6889(11) 0.0333(10) 0.107(6) Uani 1 1 d . . . . .
H27A H 0.245458 0.660928 0.012358 0.160 Uiso 1 1 calc R U . . .
H27B H 0.221450 0.707468 0.087483 0.160 Uiso 1 1 calc R U . . .
H27C H 0.141822 0.733063 -0.001448 0.160 Uiso 1 1 calc R U . . .
C12 C 0.4271(6) 0.3946(3) 0.6021(3) 0.0093(11) Uani 1 1 d . . . . .

loop_
_atom_site_aniso_label
_atom_site_aniso_U_11
_atom_site_aniso_U_22
_atom_site_aniso_U_33
_atom_site_aniso_U_23
_atom_site_aniso_U_13
_atom_site_aniso_U_12
Cu1 0.0160(4) 0.0048(3) 0.0087(3) -0.0012(3) -0.0016(2) 0.0010(3)
O1 0.016(2) 0.0075(18) 0.0094(19) -0.0011(15) 0.0001(16) 0.0005(15)
N1 0.020(3) 0.009(2) 0.010(2) 0.0016(18) 0.0030(19) 0.003(2)
C1 0.016(3) 0.012(3) 0.013(3) 0.001(2) 0.002(2) 0.001(2)
N2 0.015(2) 0.013(2) 0.006(2) -0.0020(18) 0.0015(18) -0.0011(19)
O2 0.014(2) 0.014(2) 0.014(2) 0.0060(16) 0.0031(16) -0.0031(16)
C2 0.013(3) 0.012(3) 0.012(3) 0.004(2) 0.002(2) 0.001(2)
O3 0.022(2) 0.0080(19) 0.0100(19) 0.0018(15) -0.0026(16) 0.0008(16)
N3 0.024(3) 0.015(3) 0.010(2) -0.002(2) 0.003(2) 0.007(2)
C3 0.018(3) 0.008(3) 0.010(3) 0.001(2) 0.004(2) 0.000(2)
N4 0.022(3) 0.009(2) 0.005(2) -0.0006(18) 0.0017(19) 0.0016(19)
O4 0.017(2) 0.014(2) 0.032(3) 0.0051(19) -0.0013(19) -0.0030(18)
C4 0.022(3) 0.021(3) 0.017(3) 0.000(3) 0.007(3) 0.003(3)
N5 0.074(6) 0.042(4) 0.033(4) -0.008(3) 0.017(4) -0.010(4)
C5 0.027(4) 0.018(3) 0.015(3) 0.005(2) 0.010(3) 0.009(3)
O5 0.206(13) 0.105(8) 0.068(6) -0.032(6) 0.073(8) -0.089(9)
C6 0.020(3) 0.012(3) 0.010(3) 0.004(2) 0.003(2) 0.002(2)
C7 0.013(3) 0.022(3) 0.017(3) 0.008(2) 0.003(2) 0.006(2)
C8 0.015(3) 0.020(3) 0.018(3) 0.007(2) 0.007(2) -0.002(2)
C9 0.014(3) 0.010(3) 0.016(3) 0.004(2) 0.003(2) 0.001(2)
C10 0.011(3) 0.021(3) 0.022(3) 0.013(3) 0.006(2) 0.007(2)
C19 0.020(3) 0.018(3) 0.008(3) 0.002(2) -0.001(2) 0.001(2)
C18 0.011(3) 0.013(3) 0.011(3) 0.004(2) 0.002(2) 0.003(2)
C17 0.024(3) 0.018(3) 0.009(3) 0.001(2) 0.005(2) 0.005(2)
C16 0.045(5) 0.027(4) 0.016(3) 0.005(3) 0.015(3) 0.015(3)
C15 0.015(3) 0.008(3) 0.009(3) 0.001(2) 0.002(2) 0.001(2)
C14 0.015(3) 0.010(3) 0.011(3) 0.002(2) 0.005(2) 0.000(2)
C13 0.018(3) 0.014(3) 0.012(3) 0.005(2) 0.004(2) 0.003(2)
C11 0.019(3) 0.020(3) 0.018(3) 0.011(2) 0.006(2) -0.001(2)
C20 0.016(3) 0.010(3) 0.014(3) 0.001(2) 0.000(2) -0.001(2)
C21 0.011(3) 0.014(3) 0.014(3) 0.005(2) 0.003(2) 0.002(2)
C22 0.015(3) 0.015(3) 0.011(3) 0.003(2) 0.000(2) 0.001(2)
C23 0.019(3) 0.013(3) 0.012(3) 0.003(2) 0.003(2) 0.000(2)
C24 0.016(3) 0.008(3) 0.012(3) 0.003(2) 0.002(2) 0.001(2)
C25 0.113(10) 0.052(6) 0.027(5) -0.003(4) 0.018(6) -0.001(7)
C26 0.131(14) 0.098(12) 0.050(7) -0.006(8) 0.003(8) -0.028(10)
C27 0.112(13) 0.129(15) 0.100(12) -0.028(11) 0.064(11) -0.058(11)
C12 0.014(3) 0.008(2) 0.006(2) -0.005(2) 0.002(2) 0.000(2)

loop_
_atom_type_symbol
_atom_type_description
_atom_type_scat_dispersion_real
_atom_type_scat_dispersion_imag
_atom_type_scat_source
C C 0.0033 0.0016 'International Tables Vol C Tables 4.2.6.8 and 6.1.1.4'
H H 0.0000 0.0000 'International Tables Vol C Tables 4.2.6.8 and 6.1.1.4'
N N 0.0061 0.0033 'International Tables Vol C Tables 4.2.6.8 and 6.1.1.4'
O O 0.0106 0.0060 'International Tables Vol C Tables 4.2.6.8 and 6.1.1.4'
Cu Cu 0.3201 1.2651 'International Tables Vol C Tables 4.2.6.8 and 6.1.1.4'

loop_
_geom_angle_atom_site_label_1
_geom_angle_atom_site_label_2
_geom_angle_atom_site_label_3
_geom_angle
_geom_angle_site_symmetry_1
_geom_angle_site_symmetry_3
_geom_angle_publ_flag
O3 Cu1 O1 175.74(19) . . ?
O3 Cu1 N4 88.73(19) . 4_676 ?
O1 Cu1 N4 88.82(18) . 4_676 ?
O3 Cu1 N2 91.84(19) . 4_565 ?
O1 Cu1 N2 91.10(18) . 4_565 ?
N4 Cu1 N2 171.6(2) 4_676 4_565 ?
C12 O1 Cu1 107.8(4) . . ?
C1 N1 N2 111.3(5) . . ?
C1 N1 H1 136(5) . . ?
N2 N1 H1 112(5) . . ?
N1 C1 C2 107.7(5) . . ?
N1 C1 C4 120.3(5) . . ?
C2 C1 C4 131.8(6) . . ?
C3 N2 N1 106.7(5) . . ?
C3 N2 Cu1 133.1(4) . 4_666 ?
N1 N2 Cu1 119.5(4) . 4_666 ?
C1 C2 C3 104.8(5) . . ?
C1 C2 C6 128.8(5) . . ?
C3 C2 C6 126.3(5) . . ?
C24 O3 Cu1 116.6(4) . . ?
C13 N3 N4 112.3(5) . . ?
C13 N3 H3 128(6) . . ?
N4 N3 H3 116(6) . . ?
N2 C3 C2 109.4(5) . . ?
N2 C3 C5 120.4(5) . . ?
C2 C3 C5 130.2(5) . . ?
C15 N4 N3 106.1(5) . . ?
C15 N4 Cu1 134.6(4) . 4_575 ?
N3 N4 Cu1 119.2(4) . 4_575 ?
C1 C4 H4A 109.5 . . ?
C1 C4 H4B 109.5 . . ?
H4A C4 H4B 109.5 . . ?
C1 C4 H4C 109.5 . . ?
H4A C4 H4C 109.5 . . ?
H4B C4 H4C 109.5 . . ?
C25 N5 C26 122.9(11) . . ?
C25 N5 C27 121.1(11) . . ?
C26 N5 C27 116.0(11) . . ?
C3 C5 H5A 109.5 . . ?
C3 C5 H5B 109.5 . . ?
H5A C5 H5B 109.5 . . ?
C3 C5 H5C 109.5 . . ?
H5A C5 H5C 109.5 . . ?
H5B C5 H5C 109.5 . . ?
C11 C6 C7 118.3(5) . . ?
C11 C6 C2 120.9(5) . . ?
C7 C6 C2 120.8(6) . . ?
C8 C7 C6 120.4(6) . . ?
C8 C7 H7 119.8 . . ?
C6 C7 H7 119.8 . . ?
C9 C8 C7 120.8(6) . . ?
C9 C8 H8 119.6 . . ?
C7 C8 H8 119.6 . . ?
C8 C9 C10 119.7(5) . . ?
C8 C9 C12 121.1(5) . . ?
C10 C9 C12 119.2(5) . . ?
C11 C10 C9 119.6(6) . . ?
C11 C10 H10 120.2 . . ?
C9 C10 H10 120.2 . . ?
C20 C19 C18 120.6(5) . . ?
C20 C19 H19 119.7 . . ?
C18 C19 H19 119.7 . . ?
C19 C18 C23 118.2(5) . . ?
C19 C18 C14 120.4(5) . . ?
C23 C18 C14 121.3(5) . . ?
C15 C17 H17A 109.5 . . ?
C15 C17 H17B 109.5 . . ?
H17A C17 H17B 109.5 . . ?
C15 C17 H17C 109.5 . . ?
H17A C17 H17C 109.5 . . ?
H17B C17 H17C 109.5 . . ?
C13 C16 H16A 109.5 . . ?
C13 C16 H16B 109.5 . . ?
H16A C16 H16B 109.5 . . ?
C13 C16 H16C 109.5 . . ?
H16A C16 H16C 109.5 . . ?
H16B C16 H16C 109.5 . . ?
N4 C15 C14 109.0(5) . . ?
N4 C15 C17 121.6(5) . . ?
C14 C15 C17 129.4(5) . . ?
C13 C14 C15 105.4(5) . . ?
C13 C14 C18 128.1(5) . . ?
C15 C14 C18 126.5(5) . . ?
N3 C13 C14 107.2(5) . . ?
N3 C13 C16 121.2(6) . . ?
C14 C13 C16 131.6(6) . . ?
C10 C11 C6 121.1(6) . . ?
C10 C11 H11 119.4 . . ?
C6 C11 H11 119.4 . . ?
C19 C20 C21 120.5(6) . . ?
C19 C20 H20 119.7 . . ?
C21 C20 H20 119.7 . . ?
C22 C21 C20 119.6(5) . . ?
C22 C21 C24 120.6(5) . . ?
C20 C21 C24 119.8(5) . . ?
C23 C22 C21 120.1(5) . . ?
C23 C22 H22 119.9 . . ?
C21 C22 H22 119.9 . . ?
C22 C23 C18 120.8(6) . . ?
C22 C23 H23 119.6 . . ?
C18 C23 H23 119.6 . . ?
O4 C24 O3 124.4(5) . . ?
O4 C24 C21 119.2(5) . . ?
O3 C24 C21 116.3(5) . . ?
O5 C25 N5 122.0(11) . . ?
O5 C25 H25 119.0 . . ?
N5 C25 H25 119.0 . . ?
N5 C26 H26A 109.5 . . ?
N5 C26 H26B 109.5 . . ?
H26A C26 H26B 109.5 . . ?
N5 C26 H26C 109.5 . . ?
H26A C26 H26C 109.5 . . ?
H26B C26 H26C 109.5 . . ?
N5 C27 H27A 109.5 . . ?
N5 C27 H27B 109.5 . . ?
H27A C27 H27B 109.5 . . ?
N5 C27 H27C 109.5 . . ?
H27A C27 H27C 109.5 . . ?
H27B C27 H27C 109.5 . . ?
O2 C12 O1 124.2(5) . . ?
O2 C12 C9 119.2(5) . . ?
O1 C12 C9 116.7(5) . . ?

loop_
_geom_bond_atom_site_label_1
_geom_bond_atom_site_label_2
_geom_bond_distance
_geom_bond_site_symmetry_2
_geom_bond_publ_flag
Cu1 O3 1.949(4) . ?
Cu1 O1 1.970(4) . ?
Cu1 N4 1.980(5) 4_676 ?
Cu1 N2 1.986(5) 4_565 ?
O1 C12 1.260(7) . ?
N1 C1 1.336(8) . ?
N1 N2 1.359(7) . ?
N1 H1 0.95(8) . ?
C1 C2 1.388(8) . ?
C1 C4 1.495(8) . ?
N2 C3 1.334(7) . ?
O2 C12 1.253(7) . ?
C2 C3 1.426(8) . ?
C2 C6 1.473(8) . ?
O3 C24 1.284(7) . ?
N3 C13 1.324(8) . ?
N3 N4 1.364(7) . ?
N3 H3 0.82(9) . ?
C3 C5 1.490(8) . ?
N4 C15 1.336(7) . ?
O4 C24 1.241(7) . ?
C4 H4A 0.9800 . ?
C4 H4B 0.9800 . ?
C4 H4C 0.9800 . ?
N5 C25 1.329(13) . ?
N5 C26 1.411(14) . ?
N5 C27 1.428(15) . ?
C5 H5A 0.9800 . ?
C5 H5B 0.9800 . ?
C5 H5C 0.9800 . ?
O5 C25 1.254(15) . ?
C6 C11 1.396(9) . ?
C6 C7 1.402(9) . ?
C7 C8 1.390(8) . ?
C7 H7 0.9500 . ?
C8 C9 1.378(9) . ?
C8 H8 0.9500 . ?
C9 C10 1.396(8) . ?
C9 C12 1.515(8) . ?
C10 C11 1.393(8) . ?
C10 H10 0.9500 . ?
C19 C20 1.384(8) . ?
C19 C18 1.405(8) . ?
C19 H19 0.9500 . ?
C18 C23 1.407(8) . ?
C18 C14 1.468(8) . ?
C17 C15 1.488(8) . ?
C17 H17A 0.9800 . ?
C17 H17B 0.9800 . ?
C17 H17C 0.9800 . ?
C16 C13 1.493(9) . ?
C16 H16A 0.9800 . ?
C16 H16B 0.9800 . ?
C16 H16C 0.9800 . ?
C15 C14 1.430(8) . ?
C14 C13 1.384(8) . ?
C11 H11 0.9500 . ?
C20 C21 1.393(8) . ?
C20 H20 0.9500 . ?
C21 C22 1.391(8) . ?
C21 C24 1.504(8) . ?
C22 C23 1.387(8) . ?
C22 H22 0.9500 . ?
C23 H23 0.9500 . ?
C25 H25 0.9500 . ?
C26 H26A 0.9800 . ?
C26 H26B 0.9800 . ?
C26 H26C 0.9800 . ?
C27 H27A 0.9800 . ?
C27 H27B 0.9800 . ?
C27 H27C 0.9800 . ?

loop_
_geom_hbond_atom_site_label_D
_geom_hbond_atom_site_label_H
_geom_hbond_atom_site_label_A
_geom_hbond_distance_DH
_geom_hbond_distance_HA
_geom_hbond_distance_DA
_geom_hbond_angle_DHA
_geom_hbond_site_symmetry_A
N1 H1 O2 0.95(8) 1.77(8) 2.700(7) 165(7) 2_646
N3 H3 O4 0.82(9) 1.94(8) 2.653(7) 145(8) 2_455
C5 H5B O1 0.98 2.42 3.226(7) 139.7 4_666
C17 H17C O2 0.98 2.64 3.603(8) 168.6 2
C26 H26C O5 0.98 2.62 3.54(2) 157.1 3_565
